data_7057813
loop_
_publ_author_name
'Barwiolek, Magdalena'
'Wojtczak, Andrzej'
'Kozakiewicz, Anna'
'Szczesny, Robert'
'Babinska, Magdalena'
'Skowronski, Lukasz'
'Szlyk, Edward'

_publ_section_title
;
 New highly fluorescent silver complexes and their thin films obtained by
 spin coating method
;
_journal_issue 23
_journal_name_full 'New Journal of Chemistry'
_journal_page_first 18559
_journal_paper_doi 10.1039/C8NJ03801E
_journal_volume 42
_journal_year 2018
_chemical_formula_moiety 'C12 H11 Ag Br N3 O3 S'
_chemical_formula_sum 'C12 H11 Ag Br N3 O3 S'
_chemical_formula_weight 465.08
_space_group_crystal_system triclinic
_space_group_IT_number 2
_space_group_name_Hall '-P 1'
_space_group_name_H-M_alt 'P -1'
_symmetry_space_group_name_Hall '-P 1'
_symmetry_space_group_name_H-M 'P -1'
_atom_sites_solution_hydrogens difmap
_atom_sites_solution_primary direct
_atom_sites_solution_secondary difmap
_audit_creation_method SHELXL-2014
_audit_update_record
;
2018-05-06 deposited with the CCDC.
2018-10-09 downloaded from the CCDC.
;
_cell_angle_alpha 70.602(6)
_cell_angle_beta 84.715(4)
_cell_angle_gamma 68.444(6)
_cell_formula_units_Z 2
_cell_length_a 8.7498(4)
_cell_length_b 9.3160(6)
_cell_length_c 10.2463(6)
_cell_measurement_reflns_used 3394
_cell_measurement_temperature 293(2)
_cell_measurement_theta_max 28.123
_cell_measurement_theta_min 2.483
_cell_volume 732.27(8)
_computing_cell_refinement 'Oxford Diffraction CrysAlis'
_computing_data_collection 'Oxford Diffraction CrysAlis'
_computing_data_reduction 'Oxford Diffraction CrysAlis'
_computing_publication_material 'CIFTAB (Sheldrick, 2014)'
_computing_structure_refinement 'SHELXL-2014 (Sheldrick, 2014)'
_computing_structure_solution 'SHELX-97 (Sheldrick, 1997)'
_diffrn_ambient_temperature 293(2)
_diffrn_detector_area_resol_mean 8.2564
_diffrn_measured_fraction_theta_full 1.000
_diffrn_measured_fraction_theta_max 0.888
_diffrn_measurement_device_type 'Oxford Sapphire CCD'
_diffrn_measurement_method \q/2\q
_diffrn_radiation_type MoK\a
_diffrn_radiation_wavelength 0.71073
_diffrn_reflns_av_R_equivalents 0.0256
_diffrn_reflns_av_unetI/netI 0.0234
_diffrn_reflns_Laue_measured_fraction_full 1.000
_diffrn_reflns_Laue_measured_fraction_max 0.888
_diffrn_reflns_limit_h_max 11
_diffrn_reflns_limit_h_min -6
_diffrn_reflns_limit_k_max 11
_diffrn_reflns_limit_k_min -12
_diffrn_reflns_limit_l_max 12
_diffrn_reflns_limit_l_min -12
_diffrn_reflns_number 4369
_diffrn_reflns_point_group_measured_fraction_full 1.000
_diffrn_reflns_point_group_measured_fraction_max 0.888
_diffrn_reflns_theta_full 25.000
_diffrn_reflns_theta_max 28.123
_diffrn_reflns_theta_min 2.483
_diffrn_source 'fine-focus sealed tube'
_exptl_absorpt_coefficient_mu 4.259
_exptl_absorpt_correction_T_max 1.00000
_exptl_absorpt_correction_T_min 0.40750
_exptl_absorpt_correction_type analytical
_exptl_absorpt_process_details 'Oxford Diffraction CrysAlis'
_exptl_crystal_colour colorless
_exptl_crystal_density_diffrn 2.109
_exptl_crystal_description needle
_exptl_crystal_F_000 452
_exptl_crystal_size_max 0.370
_exptl_crystal_size_mid 0.318
_exptl_crystal_size_min 0.270
_refine_diff_density_max 1.055
_refine_diff_density_min -1.025
_refine_diff_density_rms 0.139
_refine_ls_extinction_method none
_refine_ls_goodness_of_fit_ref 1.010
_refine_ls_hydrogen_treatment constr
_refine_ls_matrix_type full
_refine_ls_number_parameters 190
_refine_ls_number_reflns 3185
_refine_ls_number_restraints 0
_refine_ls_restrained_S_all 1.010
_refine_ls_R_factor_all 0.0449
_refine_ls_R_factor_gt 0.0393
_refine_ls_shift/su_max 0.001
_refine_ls_shift/su_mean 0.000
_refine_ls_structure_factor_coef Fsqd
_refine_ls_weighting_details 'w=1/[\s^2^(Fo^2^)+(0.0848P)^2^] where P=(Fo^2^+2Fc^2^)/3'
_refine_ls_weighting_scheme calc
_refine_ls_wR_factor_gt 0.1079
_refine_ls_wR_factor_ref 0.1106
_reflns_Friedel_coverage 0.000
_reflns_number_gt 2711
_reflns_number_total 3185
_reflns_threshold_expression 'I > 2\s(I)'
_cod_data_source_file c8nj03801e2.cif
_cod_data_source_block mb1
_cod_depositor_comments 'Adding full bibliography for 7057813--7057814.cif.'
_cod_database_code 7057813
_shelx_space_group_comment
;
The symmetry employed for this shelxl refinement is uniquely defined
by the following loop, which should always be used as a source of
symmetry information in preference to the above space-group names.
They are only intended as comments.
;
_shelx_estimated_absorpt_t_min 0.301
_shelx_estimated_absorpt_t_max 0.393
_shelxl_version_number 2014-3

loop_
_space_group_symop_operation_xyz
'x, y, z'
'-x, -y, -z'

loop_
_atom_site_label
_atom_site_type_symbol
_atom_site_fract_x
_atom_site_fract_y
_atom_site_fract_z
_atom_site_U_iso_or_equiv
_atom_site_adp_type
_atom_site_occupancy
_atom_site_site_symmetry_order
_atom_site_calc_flag
_atom_site_refinement_flags_posn
_atom_site_refinement_flags_adp
Ag1 Ag -0.33662(3) 0.84103(4) 0.89065(3) 0.04467(13) Uani 1 1 d . .
N1 N -0.5073(3) 0.8463(4) 0.7466(3) 0.0333(6) Uani 1 1 d . .
C2 C -0.4493(5) 0.7864(5) 0.6423(4) 0.0414(8) Uani 1 1 d . .
H2A H -0.3384 0.7224 0.6458 0.050 Uiso 1 1 calc R U
C3 C -0.5438(5) 0.8141(5) 0.5309(4) 0.0435(9) Uani 1 1 d . .
H3A H -0.4985 0.7694 0.4612 0.052 Uiso 1 1 calc R U
C4 C -0.7077(5) 0.9100(5) 0.5247(4) 0.0411(8) Uani 1 1 d . .
H4A H -0.7747 0.9353 0.4488 0.049 Uiso 1 1 calc R U
C5 C -0.7703(4) 0.9675(4) 0.6336(4) 0.0372(7) Uani 1 1 d . .
H5A H -0.8814 1.0296 0.6327 0.045 Uiso 1 1 calc R U
C6 C -0.6689(4) 0.9334(4) 0.7436(3) 0.0298(6) Uani 1 1 d . .
C7 C -0.7365(4) 0.9922(4) 0.8644(3) 0.0345(7) Uani 1 1 d . .
H7A H -0.6535 0.9394 0.9388 0.052 Uiso 1 1 calc R U
H7B H -0.8306 0.9605 0.8977 0.052 Uiso 1 1 calc R U
C8 C -0.2115(4) 0.8239(4) 1.1723(3) 0.0318(7) Uani 1 1 d . .
H8A H -0.1230 0.7699 1.2421 0.048 Uiso 1 1 calc R U
H8B H -0.3034 0.7903 1.2098 0.048 Uiso 1 1 calc R U
N9 N -0.1561(3) 0.7771(3) 1.0478(3) 0.0297(6) Uani 1 1 d . .
C10 C -0.0011(4) 0.7069(4) 1.0416(3) 0.0317(7) Uani 1 1 d . .
H10A H 0.0638 0.6871 1.1171 0.038 Uiso 1 1 calc R U
C11 C 0.0821(4) 0.6557(4) 0.9276(4) 0.0338(7) Uani 1 1 d . .
S12 S -0.01301(11) 0.68898(12) 0.77475(9) 0.0391(2) Uani 1 1 d . .
C13 C 0.1717(5) 0.5892(4) 0.7146(4) 0.0388(8) Uani 1 1 d . .
Br14 Br 0.17916(6) 0.57532(6) 0.53604(4) 0.05620(16) Uani 1 1 d . .
C15 C 0.2983(5) 0.5340(5) 0.8034(4) 0.0404(8) Uani 1 1 d . .
H15A H 0.4062 0.4773 0.7865 0.049 Uiso 1 1 calc R U
C16 C 0.2481(4) 0.5723(5) 0.9263(4) 0.0386(8) Uani 1 1 d . .
H16A H 0.3204 0.5439 0.9994 0.046 Uiso 1 1 calc R U
N10 N -0.2861(3) 1.1996(4) 0.7844(3) 0.0370(7) Uani 1 1 d . .
O1 O -0.4096(4) 1.1583(4) 0.8009(3) 0.0553(7) Uani 1 1 d . .
O2 O -0.1483(3) 1.0984(4) 0.7806(4) 0.0586(8) Uani 1 1 d . .
O3 O -0.3034(4) 1.3420(4) 0.7731(4) 0.0542(7) Uani 1 1 d . .

loop_
_atom_site_aniso_label
_atom_site_aniso_U_11
_atom_site_aniso_U_22
_atom_site_aniso_U_33
_atom_site_aniso_U_23
_atom_site_aniso_U_13
_atom_site_aniso_U_12
Ag1 0.03437(18) 0.0593(2) 0.0435(2) -0.02864(15) -0.00638(12) -0.00774(13)
N1 0.0356(14) 0.0361(15) 0.0303(14) -0.0149(12) -0.0025(11) -0.0107(12)
C2 0.0371(17) 0.046(2) 0.045(2) -0.0239(18) 0.0046(15) -0.0118(15)
C3 0.058(2) 0.054(2) 0.0337(19) -0.0275(17) 0.0099(16) -0.0261(19)
C4 0.052(2) 0.047(2) 0.0329(18) -0.0167(16) -0.0048(15) -0.0229(17)
C5 0.0353(17) 0.0394(19) 0.0378(19) -0.0139(15) -0.0032(14) -0.0119(14)
C6 0.0350(16) 0.0309(16) 0.0277(16) -0.0117(13) 0.0023(12) -0.0144(13)
C7 0.0418(18) 0.0370(18) 0.0265(16) -0.0137(14) 0.0047(13) -0.0136(14)
C8 0.0344(16) 0.0343(17) 0.0286(16) -0.0121(13) 0.0037(12) -0.0132(13)
N9 0.0305(13) 0.0322(14) 0.0315(14) -0.0155(11) 0.0018(10) -0.0124(11)
C10 0.0330(16) 0.0333(17) 0.0317(17) -0.0106(13) -0.0005(12) -0.0146(13)
C11 0.0322(16) 0.0349(17) 0.0375(18) -0.0150(15) 0.0034(13) -0.0132(13)
S12 0.0363(4) 0.0448(5) 0.0359(5) -0.0170(4) 0.0020(3) -0.0109(4)
C13 0.0472(19) 0.0314(17) 0.041(2) -0.0180(15) 0.0154(15) -0.0158(15)
Br14 0.0783(3) 0.0560(3) 0.0406(3) -0.0245(2) 0.0141(2) -0.0260(2)
C15 0.0360(17) 0.0376(19) 0.048(2) -0.0183(16) 0.0117(15) -0.0123(15)
C16 0.0304(16) 0.0410(19) 0.048(2) -0.0185(16) 0.0037(14) -0.0133(14)
N10 0.0377(15) 0.0494(18) 0.0258(14) -0.0144(13) -0.0036(11) -0.0146(13)
O1 0.0448(15) 0.0579(18) 0.066(2) -0.0135(15) -0.0084(14) -0.0252(13)
O2 0.0424(15) 0.0571(19) 0.064(2) -0.0226(15) 0.0082(13) -0.0031(13)
O3 0.0509(16) 0.0452(17) 0.073(2) -0.0270(15) -0.0071(14) -0.0153(13)

loop_
_atom_type_symbol
_atom_type_description
_atom_type_scat_dispersion_real
_atom_type_scat_dispersion_imag
_atom_type_scat_source
C C 0.0033 0.0016 'International Tables Vol C Tables 4.2.6.8 and 6.1.1.4'
H H 0.0000 0.0000 'International Tables Vol C Tables 4.2.6.8 and 6.1.1.4'
N N 0.0061 0.0033 'International Tables Vol C Tables 4.2.6.8 and 6.1.1.4'
S S 0.1246 0.1234 'International Tables Vol C Tables 4.2.6.8 and 6.1.1.4'
Br Br -0.2901 2.4595 'International Tables Vol C Tables 4.2.6.8 and 6.1.1.4'
Ag Ag -0.8971 1.1015 'International Tables Vol C Tables 4.2.6.8 and 6.1.1.4'
O O 0.0106 0.0060 'International Tables Vol C Tables 4.2.6.8 and 6.1.1.4'

loop_
_geom_angle_atom_site_label_1
_geom_angle_atom_site_label_2
_geom_angle_atom_site_label_3
_geom_angle
_geom_angle_site_symmetry_1
_geom_angle_site_symmetry_3
N9 Ag1 N1 166.91(11) . .
N9 Ag1 O1 98.79(10) . .
N1 Ag1 O1 94.30(10) . .
C2 N1 C6 117.8(3) . .
C2 N1 Ag1 119.7(2) . .
C6 N1 Ag1 121.4(2) . .
N1 C2 C3 123.8(3) . .
N1 C2 H2A 118.1 . .
C3 C2 H2A 118.1 . .
C2 C3 C4 118.3(3) . .
C2 C3 H3A 120.9 . .
C4 C3 H3A 120.9 . .
C3 C4 C5 118.5(3) . .
C3 C4 H4A 120.7 . .
C5 C4 H4A 120.7 . .
C6 C5 C4 120.3(3) . .
C6 C5 H5A 119.9 . .
C4 C5 H5A 119.9 . .
N1 C6 C5 121.2(3) . .
N1 C6 C7 118.1(3) . .
C5 C6 C7 120.7(3) . .
C6 C7 C8 112.7(3) . 2_477
C6 C7 H7A 109.0 . .
C8 C7 H7A 109.0 2_477 .
C6 C7 H7B 109.0 . .
C8 C7 H7B 109.0 2_477 .
H7A C7 H7B 107.8 . .
N9 C8 C7 109.5(3) . 2_477
N9 C8 H8A 109.8 . .
C7 C8 H8A 109.8 2_477 .
N9 C8 H8B 109.8 . .
C7 C8 H8B 109.8 2_477 .
H8A C8 H8B 108.2 . .
C10 N9 C8 115.8(3) . .
C10 N9 Ag1 126.0(2) . .
C8 N9 Ag1 118.2(2) . .
N9 C10 C11 125.7(3) . .
N9 C10 H10A 117.1 . .
C11 C10 H10A 117.1 . .
C16 C11 C10 124.7(3) . .
C16 C11 S12 110.6(3) . .
C10 C11 S12 124.7(3) . .
C13 S12 C11 90.68(18) . .
C15 C13 S12 113.7(3) . .
C15 C13 Br14 127.0(3) . .
S12 C13 Br14 119.3(2) . .
C13 C15 C16 111.5(3) . .
C13 C15 H15A 124.2 . .
C16 C15 H15A 124.2 . .
C11 C16 C15 113.6(4) . .
C11 C16 H16A 123.2 . .
C15 C16 H16A 123.2 . .
O2 N10 O3 120.6(3) . .
O2 N10 O1 119.8(3) . .
O3 N10 O1 119.7(3) . .
N10 O1 Ag1 113.6(2) . .

loop_
_geom_bond_atom_site_label_1
_geom_bond_atom_site_label_2
_geom_bond_distance
_geom_bond_site_symmetry_2
Ag1 N9 2.141(3) .
Ag1 N1 2.172(3) .
Ag1 O1 2.628(3) .
N1 C2 1.341(4) .
N1 C6 1.344(4) .
C2 C3 1.369(5) .
C2 H2A 0.9300 .
C3 C4 1.377(6) .
C3 H3A 0.9300 .
C4 C5 1.378(5) .
C4 H4A 0.9300 .
C5 C6 1.378(5) .
C5 H5A 0.9300 .
C6 C7 1.502(4) .
C7 C8 1.521(5) 2_477
C7 H7A 0.9700 .
C7 H7B 0.9700 .
C8 N9 1.466(4) .
C8 C7 1.521(5) 2_477
C8 H8A 0.9700 .
C8 H8B 0.9700 .
N9 C10 1.278(4) .
C10 C11 1.442(5) .
C10 H10A 0.9300 .
C11 C16 1.373(5) .
C11 S12 1.723(4) .
S12 C13 1.717(3) .
C13 C15 1.333(6) .
C13 Br14 1.870(4) .
C15 C16 1.409(5) .
C15 H15A 0.9300 .
C16 H16A 0.9300 .
N10 O2 1.235(4) .
N10 O3 1.245(4) .
N10 O1 1.255(4) .

loop_
_geom_torsion_atom_site_label_1
_geom_torsion_atom_site_label_2
_geom_torsion_atom_site_label_3
_geom_torsion_atom_site_label_4
_geom_torsion
_geom_torsion_site_symmetry_1
_geom_torsion_site_symmetry_4
C6 N1 C2 C3 2.6(6) . .
Ag1 N1 C2 C3 -165.9(3) . .
N1 C2 C3 C4 0.5(6) . .
C2 C3 C4 C5 -2.8(6) . .
C3 C4 C5 C6 2.0(6) . .
C2 N1 C6 C5 -3.3(5) . .
Ag1 N1 C6 C5 164.9(3) . .
C2 N1 C6 C7 176.3(3) . .
Ag1 N1 C6 C7 -15.5(4) . .
C4 C5 C6 N1 1.1(5) . .
C4 C5 C6 C7 -178.6(3) . .
N1 C6 C7 C8 110.4(3) . 2_477
C5 C6 C7 C8 -69.9(4) . 2_477
C7 C8 N9 C10 106.5(3) 2_477 .
C7 C8 N9 Ag1 -70.7(3) 2_477 .
C8 N9 C10 C11 -177.5(3) . .
Ag1 N9 C10 C11 -0.6(5) . .
N9 C10 C11 C16 -176.2(3) . .
N9 C10 C11 S12 3.2(5) . .
C16 C11 S12 C13 0.4(3) . .
C10 C11 S12 C13 -179.1(3) . .
C11 S12 C13 C15 -0.1(3) . .
C11 S12 C13 Br14 -177.8(2) . .
S12 C13 C15 C16 -0.2(4) . .
Br14 C13 C15 C16 177.3(3) . .
C10 C11 C16 C15 178.9(3) . .
S12 C11 C16 C15 -0.6(4) . .
C13 C15 C16 C11 0.5(5) . .
O2 N10 O1 Ag1 15.7(4) . .
O3 N10 O1 Ag1 -163.8(3) . .
